data_4128850
loop_
_publ_author_name
'Bhardwaj, Rajni M.'
'McMahon, Jennifer A.'
'Nyman, Jonas'
'Price, Louise S.'
'Konar, Sumit'
'Oswald, Iain D. H.'
'Pulham, Colin R.'
'Price, Sarah L.'
'Reutzel-Edens, Susan M'

_publ_section_title
;
 A Prolific Solvate Former, Galunisertib, under the Pressure of Crystal
 Structure Prediction, Produces Ten Diverse Polymorphs.
;
_journal_issue 35
_journal_name_full 'Journal of the American Chemical Society'
_journal_page_first 13887
_journal_page_last 13897
_journal_paper_doi 10.1021/jacs.9b06634
_journal_volume 141
_journal_year 2019
_chemical_formula_moiety 'C22 H19 N5 O C H4 O'
_chemical_formula_sum 'C23 H23 N5 O2'
_chemical_formula_weight 401.46
_space_group_crystal_system monoclinic
_space_group_IT_number 14
_space_group_name_Hall '-P 2yn'
_space_group_name_H-M_alt 'P 1 21/n 1'
_atom_sites_solution_hydrogens mixed
_audit_creation_method SHELXL-2013
_cell_angle_alpha 90
_cell_angle_beta 106.274(2)
_cell_angle_gamma 90
_cell_formula_units_Z 4
_cell_length_a 8.0458(4)
_cell_length_b 22.6024(10)
_cell_length_c 11.2097(5)
_cell_measurement_reflns_used 9959
_cell_measurement_temperature 100(2)
_cell_measurement_theta_max 67.83
_cell_measurement_theta_min 3.91
_cell_volume 1956.85(16)
_computing_cell_refinement 'SAINT 7.46A (Bruker-AXS, 2011)'
_computing_data_collection 'APEX2 v2011.4.0 (Bruker-AXS, 2011)'
_computing_data_reduction 'SAINT 7.46A (Bruker-AXS, 2011)'
_computing_molecular_graphics 'Bruker SHELXTL'
_computing_publication_material 'Bruker SHELXTL'
_computing_structure_refinement 'SHELXL-2016/6 (Sheldrick, 2016)'
_computing_structure_solution 'SHELXT (Sheldrick, 2015)'
_diffrn_ambient_temperature 100(2)
_diffrn_detector_area_resol_mean 10.4
_diffrn_measured_fraction_theta_full 0.980
_diffrn_measured_fraction_theta_max 0.979
_diffrn_measurement_device_type 'Bruker Photon 100 CMOS'
_diffrn_measurement_method '\f and \w scans'
_diffrn_radiation_monochromator 'Incoatec I\mS multilayer optics'
_diffrn_radiation_source 'I\mS micro-focus sealed tube'
_diffrn_radiation_type CuK\a
_diffrn_radiation_wavelength 1.54178
_diffrn_reflns_av_R_equivalents 0.0566
_diffrn_reflns_av_unetI/netI 0.0431
_diffrn_reflns_Laue_measured_fraction_full 0.980
_diffrn_reflns_Laue_measured_fraction_max 0.979
_diffrn_reflns_limit_h_max 9
_diffrn_reflns_limit_h_min -9
_diffrn_reflns_limit_k_max 27
_diffrn_reflns_limit_k_min -26
_diffrn_reflns_limit_l_max 13
_diffrn_reflns_limit_l_min -13
_diffrn_reflns_number 21629
_diffrn_reflns_point_group_measured_fraction_full 0.980
_diffrn_reflns_point_group_measured_fraction_max 0.979
_diffrn_reflns_theta_full 67.679
_diffrn_reflns_theta_max 67.828
_diffrn_reflns_theta_min 4.551
_diffrn_source 'I\mS micro-focus sealed tube'
_exptl_absorpt_coefficient_mu 0.727
_exptl_absorpt_correction_T_max 0.7530
_exptl_absorpt_correction_T_min 0.5743
_exptl_absorpt_correction_type multi-scan
_exptl_absorpt_process_details 'SADABS (Sheldrick, 2009)'
_exptl_crystal_colour colourless
_exptl_crystal_density_diffrn 1.363
_exptl_crystal_description tabular/platy
_exptl_crystal_F_000 848
_exptl_crystal_size_max 0.230
_exptl_crystal_size_mid 0.170
_exptl_crystal_size_min 0.040
_refine_diff_density_max 0.237
_refine_diff_density_min -0.331
_refine_diff_density_rms 0.069
_refine_ls_extinction_method none
_refine_ls_goodness_of_fit_ref 1.075
_refine_ls_hydrogen_treatment mixed
_refine_ls_matrix_type full
_refine_ls_number_parameters 285
_refine_ls_number_reflns 3485
_refine_ls_number_restraints 0
_refine_ls_restrained_S_all 1.075
_refine_ls_R_factor_all 0.0501
_refine_ls_R_factor_gt 0.0468
_refine_ls_shift/su_max 0.002
_refine_ls_shift/su_mean 0.000
_refine_ls_structure_factor_coef Fsqd
_refine_ls_weighting_details 'w=1/[\s^2^(Fo^2^)+(0.0759P)^2^+0.6286P] where P=(Fo^2^+2Fc^2^)/3'
_refine_ls_weighting_scheme calc
_refine_ls_wR_factor_gt 0.1210
_refine_ls_wR_factor_ref 0.1247
_reflns_Friedel_coverage 0.000
_reflns_number_gt 3155
_reflns_number_total 3485
_reflns_threshold_expression 'I > 2\s(I)'
_cod_data_source_file ja9b06634_si_001.cif
_cod_data_source_block Galunisertib_methanol
_cod_original_sg_symbol_H-M 'P 21/n'
_cod_database_code 4128850
_shelx_space_group_comment
; 
The symmetry employed for this shelxl refinement is uniquely defined 
by the following loop, which should always be used as a source of 
symmetry information in preference to the above space-group names. 
They are only intended as comments. 
;
_shelx_estimated_absorpt_t_min 0.851
_shelx_estimated_absorpt_t_max 0.972
_shelxl_version_number 2013-4

loop_
_space_group_symop_operation_xyz
'x, y, z'
'-x+1/2, y+1/2, -z+1/2'
'-x, -y, -z'
'x-1/2, -y-1/2, z-1/2'

loop_
_atom_site_label
_atom_site_type_symbol
_atom_site_fract_x
_atom_site_fract_y
_atom_site_fract_z
_atom_site_U_iso_or_equiv
_atom_site_adp_type
_atom_site_occupancy
_atom_site_site_symmetry_order
_atom_site_calc_flag
_atom_site_refinement_flags_posn
_atom_site_refinement_flags_adp
O1S O 0.11737(15) 0.02131(5) 0.18384(10) 0.0275(3) Uani 1 1 d . .
C1S C 0.0995(2) 0.00804(7) 0.30325(14) 0.0256(3) Uani 1 1 d . .
H1S1 H 0.2109 -0.0055 0.3574 0.038 Uiso 1 1 calc R U
H1S2 H 0.0126 -0.0232 0.2961 0.038 Uiso 1 1 calc R U
H1S3 H 0.0625 0.0436 0.3388 0.038 Uiso 1 1 calc R U
N1 N 0.85010(16) 0.10754(6) 0.07357(11) 0.0207(3) Uani 1 1 d . .
O1 O 0.77761(14) 0.08643(5) -0.13155(9) 0.0241(3) Uani 1 1 d . .
C2 C 0.76998(18) 0.11965(6) -0.04504(13) 0.0186(3) Uani 1 1 d . .
C3 C 0.66624(18) 0.17563(6) -0.07425(13) 0.0180(3) Uani 1 1 d . .
N7 N 0.38644(15) 0.33186(5) -0.18213(11) 0.0196(3) Uani 1 1 d . .
C11 C 0.52350(17) 0.26169(6) -0.01742(13) 0.0169(3) Uani 1 1 d . .
C12 C 0.62116(17) 0.20882(6) 0.01472(13) 0.0172(3) Uani 1 1 d . .
H12 H 0.6559 0.1962 0.0989 0.021 Uiso 1 1 calc R U
C6 C 0.47420(18) 0.28019(6) -0.14348(13) 0.0176(3) Uani 1 1 d . .
C8 C 0.35161(18) 0.36521(6) -0.09509(13) 0.0203(3) Uani 1 1 d . .
H8 H 0.2930 0.4016 -0.1203 0.024 Uiso 1 1 calc R U
C4 C 0.61389(19) 0.19415(7) -0.19973(13) 0.0203(3) Uani 1 1 d . .
H4 H 0.6438 0.1709 -0.2612 0.024 Uiso 1 1 calc R U
C9 C 0.39481(18) 0.35085(6) 0.03129(13) 0.0192(3) Uani 1 1 d . .
H9 H 0.3659 0.3772 0.0885 0.023 Uiso 1 1 calc R U
C5 C 0.52080(18) 0.24510(7) -0.23381(13) 0.0204(3) Uani 1 1 d . .
H5 H 0.4872 0.2570 -0.3185 0.024 Uiso 1 1 calc R U
C10 C 0.47947(17) 0.29838(6) 0.07294(13) 0.0170(3) Uani 1 1 d . .
C13 C 0.51654(17) 0.28083(6) 0.20381(13) 0.0175(3) Uani 1 1 d . .
N15 N 0.58672(15) 0.28614(5) 0.41676(11) 0.0193(3) Uani 1 1 d . .
C14 C 0.59470(18) 0.31433(6) 0.31285(13) 0.0175(3) Uani 1 1 d . .
N16 N 0.50589(15) 0.23497(5) 0.37317(11) 0.0179(3) Uani 1 1 d . .
C17 C 0.44679(19) 0.18792(6) 0.44034(13) 0.0211(3) Uani 1 1 d . .
H17A H 0.3568 0.2023 0.4781 0.025 Uiso 1 1 calc R U
H17B H 0.5440 0.1708 0.5060 0.025 Uiso 1 1 calc R U
C19 C 0.3675(2) 0.17281(6) 0.21009(14) 0.0216(3) Uani 1 1 d . .
H19A H 0.4265 0.1481 0.1614 0.026 Uiso 1 1 calc R U
H19B H 0.2470 0.1803 0.1598 0.026 Uiso 1 1 calc R U
C20 C 0.46245(18) 0.22939(6) 0.24933(13) 0.0178(3) Uani 1 1 d . .
C18 C 0.3719(2) 0.14281(7) 0.33570(14) 0.0247(3) Uani 1 1 d . .
H18A H 0.2536 0.1310 0.3362 0.030 Uiso 1 1 calc R U
H18B H 0.4454 0.1069 0.3480 0.030 Uiso 1 1 calc R U
N22 N 0.75236(15) 0.38523(5) 0.22803(11) 0.0197(3) Uani 1 1 d . .
C21 C 0.68599(17) 0.37162(6) 0.32250(13) 0.0181(3) Uani 1 1 d . .
C25 C 0.79059(19) 0.46126(7) 0.42965(14) 0.0228(3) Uani 1 1 d . .
H25 H 0.8038 0.4874 0.4981 0.027 Uiso 1 1 calc R U
C23 C 0.83824(18) 0.43655(7) 0.23409(13) 0.0213(3) Uani 1 1 d . .
C26 C 0.70280(18) 0.40831(6) 0.42512(13) 0.0202(3) Uani 1 1 d . .
H26 H 0.6551 0.3972 0.4904 0.024 Uiso 1 1 calc R U
C24 C 0.85910(19) 0.47564(7) 0.33280(14) 0.0239(3) Uani 1 1 d . .
H24 H 0.9196 0.5118 0.3340 0.029 Uiso 1 1 calc R U
C27 C 0.9141(2) 0.44939(7) 0.12848(15) 0.0282(4) Uani 1 1 d . .
H27A H 1.0281 0.4306 0.1449 0.042 Uiso 1 1 calc R U
H27B H 0.9263 0.4922 0.1207 0.042 Uiso 1 1 calc R U
H27C H 0.8374 0.4337 0.0510 0.042 Uiso 1 1 calc R U
H1S H 0.146(3) -0.0156(12) 0.153(2) 0.056(7) Uiso 1 1 d . .
H1A H 0.919(3) 0.0761(10) 0.0919(19) 0.040(5) Uiso 1 1 d . .
H1B H 0.849(2) 0.1315(9) 0.1381(18) 0.029(5) Uiso 1 1 d . .

loop_
_atom_site_aniso_label
_atom_site_aniso_U_11
_atom_site_aniso_U_22
_atom_site_aniso_U_33
_atom_site_aniso_U_23
_atom_site_aniso_U_13
_atom_site_aniso_U_12
O1S 0.0351(7) 0.0208(6) 0.0277(6) 0.0010(4) 0.0107(5) 0.0050(4)
C1S 0.0247(8) 0.0251(8) 0.0260(8) -0.0024(6) 0.0054(6) 0.0016(6)
N1 0.0265(7) 0.0184(6) 0.0169(6) -0.0010(5) 0.0056(5) 0.0040(5)
O1 0.0280(6) 0.0236(6) 0.0203(5) -0.0059(4) 0.0059(4) 0.0041(4)
C2 0.0189(7) 0.0197(7) 0.0178(7) -0.0021(5) 0.0064(6) -0.0021(5)
C3 0.0166(7) 0.0183(7) 0.0185(7) -0.0014(5) 0.0040(6) -0.0022(5)
N7 0.0198(6) 0.0195(6) 0.0184(6) 0.0019(5) 0.0034(5) -0.0007(5)
C11 0.0161(7) 0.0185(7) 0.0162(7) -0.0008(5) 0.0047(6) -0.0033(5)
C12 0.0168(7) 0.0190(7) 0.0152(7) 0.0004(5) 0.0033(5) -0.0015(5)
C6 0.0165(7) 0.0189(7) 0.0164(7) 0.0003(5) 0.0028(5) -0.0023(5)
C8 0.0194(7) 0.0177(7) 0.0226(7) 0.0018(6) 0.0036(6) 0.0001(5)
C4 0.0232(8) 0.0225(8) 0.0157(7) -0.0032(5) 0.0063(6) -0.0018(6)
C9 0.0190(7) 0.0183(7) 0.0195(7) -0.0021(5) 0.0042(6) -0.0001(5)
C5 0.0225(7) 0.0234(7) 0.0143(7) 0.0000(5) 0.0037(6) -0.0020(6)
C10 0.0139(7) 0.0192(7) 0.0169(7) -0.0018(5) 0.0027(5) -0.0027(5)
C13 0.0176(7) 0.0176(7) 0.0174(7) -0.0011(5) 0.0052(6) 0.0023(5)
N15 0.0210(6) 0.0186(6) 0.0172(6) -0.0020(5) 0.0035(5) 0.0000(5)
C14 0.0183(7) 0.0181(7) 0.0164(7) -0.0007(5) 0.0052(6) 0.0025(5)
N16 0.0207(6) 0.0177(6) 0.0148(6) -0.0003(4) 0.0042(5) -0.0002(4)
C17 0.0229(7) 0.0223(7) 0.0184(7) 0.0028(6) 0.0065(6) -0.0003(6)
C19 0.0256(8) 0.0203(7) 0.0184(7) -0.0026(5) 0.0054(6) -0.0015(6)
C20 0.0196(7) 0.0189(7) 0.0150(7) -0.0014(5) 0.0050(6) 0.0026(5)
C18 0.0305(8) 0.0218(8) 0.0222(8) 0.0000(6) 0.0080(6) -0.0030(6)
N22 0.0184(6) 0.0204(6) 0.0192(6) 0.0004(5) 0.0031(5) 0.0010(5)
C21 0.0160(7) 0.0194(7) 0.0170(7) 0.0000(5) 0.0013(5) 0.0033(5)
C25 0.0226(8) 0.0225(8) 0.0201(7) -0.0039(6) 0.0006(6) 0.0016(6)
C23 0.0173(7) 0.0232(7) 0.0210(7) 0.0014(6) 0.0012(6) -0.0002(5)
C26 0.0193(7) 0.0217(7) 0.0176(7) -0.0006(5) 0.0019(6) 0.0026(5)
C24 0.0225(8) 0.0204(7) 0.0260(8) 0.0002(6) 0.0022(6) -0.0023(6)
C27 0.0290(8) 0.0292(9) 0.0270(8) 0.0025(6) 0.0087(7) -0.0040(6)

loop_
_atom_type_symbol
_atom_type_description
_atom_type_scat_dispersion_real
_atom_type_scat_dispersion_imag
_atom_type_scat_source
C C 0.0181 0.0091 'International Tables Vol C Tables 4.2.6.8 and 6.1.1.4'
H H 0.0000 0.0000 'International Tables Vol C Tables 4.2.6.8 and 6.1.1.4'
N N 0.0311 0.0180 'International Tables Vol C Tables 4.2.6.8 and 6.1.1.4'
O O 0.0492 0.0322 'International Tables Vol C Tables 4.2.6.8 and 6.1.1.4'

loop_
_geom_angle_atom_site_label_1
_geom_angle_atom_site_label_2
_geom_angle_atom_site_label_3
_geom_angle
O1 C2 N1 122.61(13)
O1 C2 C3 119.06(13)
N1 C2 C3 118.33(12)
C12 C3 C4 119.62(13)
C12 C3 C2 123.05(13)
C4 C3 C2 117.34(12)
C8 N7 C6 116.67(12)
C6 C11 C12 118.74(13)
C6 C11 C10 118.63(13)
C12 C11 C10 122.57(13)
C3 C12 C11 120.98(13)
N7 C6 C5 117.85(12)
N7 C6 C11 122.77(13)
C5 C6 C11 119.36(13)
N7 C8 C9 124.78(13)
C5 C4 C3 120.94(13)
C10 C9 C8 120.02(13)
C4 C5 C6 120.35(13)
C9 C10 C11 117.09(13)
C9 C10 C13 120.84(13)
C11 C10 C13 122.04(13)
C20 C13 C14 103.78(12)
C20 C13 C10 126.68(13)
C14 C13 C10 129.11(13)
C14 N15 N16 103.16(11)
N15 C14 C13 111.98(12)
N15 C14 C21 119.68(12)
C13 C14 C21 128.25(12)
C20 N16 N15 114.53(12)
C20 N16 C17 116.03(12)
N15 N16 C17 129.20(12)
N16 C17 C18 101.75(11)
C20 C19 C18 103.13(11)
N16 C20 C13 106.54(12)
N16 C20 C19 110.47(12)
C13 C20 C19 142.88(13)
C17 C18 C19 107.77(12)
C23 N22 C21 117.96(12)
N22 C21 C26 122.98(13)
N22 C21 C14 116.13(12)
C26 C21 C14 120.88(13)
C26 C25 C24 119.00(13)
N22 C23 C24 122.39(14)
N22 C23 C27 116.33(13)
C24 C23 C27 121.27(14)
C25 C26 C21 118.40(14)
C25 C24 C23 119.26(14)

loop_
_geom_bond_atom_site_label_1
_geom_bond_atom_site_label_2
_geom_bond_distance
O1S C1S 1.4179(19)
N1 C2 1.3334(19)
O1 C2 1.2416(17)
C2 C3 1.500(2)
C3 C12 1.375(2)
C3 C4 1.414(2)
N7 C8 1.3236(19)
N7 C6 1.3707(18)
C11 C6 1.4195(19)
C11 C12 1.420(2)
C11 C10 1.4285(19)
C6 C5 1.417(2)
C8 C9 1.399(2)
C4 C5 1.368(2)
C9 C10 1.382(2)
C10 C13 1.4674(19)
C13 C20 1.388(2)
C13 C14 1.425(2)
N15 C14 1.3450(18)
N15 N16 1.3495(17)
C14 C21 1.478(2)
N16 C20 1.3391(18)
N16 C17 1.4575(18)
C17 C18 1.544(2)
C19 C20 1.492(2)
C19 C18 1.554(2)
N22 C23 1.3421(19)
N22 C21 1.3484(19)
C21 C26 1.393(2)
C25 C26 1.383(2)
C25 C24 1.387(2)
C23 C24 1.389(2)
C23 C27 1.504(2)

loop_
_geom_torsion_atom_site_label_1
_geom_torsion_atom_site_label_2
_geom_torsion_atom_site_label_3
_geom_torsion_atom_site_label_4
_geom_torsion
O1 C2 C3 C12 166.41(13)
N1 C2 C3 C12 -13.4(2)
O1 C2 C3 C4 -13.55(19)
N1 C2 C3 C4 166.66(13)
C4 C3 C12 C11 -0.4(2)
C2 C3 C12 C11 179.68(12)
C6 C11 C12 C3 -0.6(2)
C10 C11 C12 C3 -177.75(13)
C8 N7 C6 C5 -176.90(13)
C8 N7 C6 C11 1.34(19)
C12 C11 C6 N7 -177.11(12)
C10 C11 C6 N7 0.1(2)
C12 C11 C6 C5 1.10(19)
C10 C11 C6 C5 178.36(12)
C6 N7 C8 C9 -1.3(2)
C12 C3 C4 C5 0.8(2)
C2 C3 C4 C5 -179.19(12)
N7 C8 C9 C10 -0.3(2)
C3 C4 C5 C6 -0.3(2)
N7 C6 C5 C4 177.66(12)
C11 C6 C5 C4 -0.6(2)
C8 C9 C10 C11 1.78(19)
C8 C9 C10 C13 -176.27(13)
C6 C11 C10 C9 -1.69(19)
C12 C11 C10 C9 175.45(12)
C6 C11 C10 C13 176.34(12)
C12 C11 C10 C13 -6.5(2)
C9 C10 C13 C20 121.63(16)
C11 C10 C13 C20 -56.3(2)
C9 C10 C13 C14 -49.5(2)
C11 C10 C13 C14 132.50(15)
N16 N15 C14 C13 0.70(15)
N16 N15 C14 C21 -176.12(12)
C20 C13 C14 N15 -0.92(16)
C10 C13 C14 N15 171.80(13)
C20 C13 C14 C21 175.56(13)
C10 C13 C14 C21 -11.7(2)
C14 N15 N16 C20 -0.21(15)
C14 N15 N16 C17 -174.31(13)
C20 N16 C17 C18 7.52(16)
N15 N16 C17 C18 -178.45(13)
N15 N16 C20 C13 -0.36(16)
C17 N16 C20 C13 174.55(11)
N15 N16 C20 C19 -177.56(11)
C17 N16 C20 C19 -2.64(17)
C14 C13 C20 N16 0.73(15)
C10 C13 C20 N16 -172.23(13)
C14 C13 C20 C19 176.38(18)
C10 C13 C20 C19 3.4(3)
C18 C19 C20 N16 -3.56(16)
C18 C19 C20 C13 -179.10(18)
N16 C17 C18 C19 -9.14(15)
C20 C19 C18 C17 7.96(15)
C23 N22 C21 C26 0.0(2)
C23 N22 C21 C14 -179.15(12)
N15 C14 C21 N22 153.12(13)
C13 C14 C21 N22 -23.1(2)
N15 C14 C21 C26 -26.1(2)
C13 C14 C21 C26 157.70(14)
C21 N22 C23 C24 -0.6(2)
C21 N22 C23 C27 178.52(13)
C24 C25 C26 C21 -0.4(2)
N22 C21 C26 C25 0.5(2)
C14 C21 C26 C25 179.56(12)
C26 C25 C24 C23 -0.1(2)
N22 C23 C24 C25 0.6(2)
C27 C23 C24 C25 -178.39(14)
